data_4514008
loop_
_publ_author_name
'Feng, Jian-Jun'
'Zhang, Junliang'

_publ_section_title
;
 Rhodium-Catalyzed Stereoselective Intramolecular Tandem Reaction of
 Vinyloxiranes with Alkynes: Atom- and Step-Economical Synthesis of
 Multifunctional Mono-, Bi-, and Tricyclic Compounds
;
_journal_issue 3
_journal_name_full 'ACS Catalysis'
_journal_page_first 1533
_journal_paper_doi 10.1021/acscatal.6b03399
_journal_volume 7
_journal_year 2017
_chemical_absolute_configuration ad
_chemical_formula_sum 'C17 H24 N O3 S'
_chemical_formula_weight 322.43
_chemical_name_systematic
; 
 ? 
;
_space_group_IT_number 4
_symmetry_cell_setting monoclinic
_symmetry_space_group_name_Hall 'P 2yb'
_symmetry_space_group_name_H-M 'P 1 21 1'
_atom_sites_solution_hydrogens geom
_atom_sites_solution_primary direct
_atom_sites_solution_secondary difmap
_audit_creation_method SHELXL-97
_cell_angle_alpha 90.00
_cell_angle_beta 99.3570(10)
_cell_angle_gamma 90.00
_cell_formula_units_Z 4
_cell_length_a 9.0973(2)
_cell_length_b 8.2011(2)
_cell_length_c 22.9008(6)
_cell_measurement_temperature 173(2)
_cell_volume 1685.85(7)
_computing_structure_refinement 'SHELXL-97 (Sheldrick, 2008)'
_computing_structure_solution 'SHELXS-97 (Sheldrick, 2008)'
_diffrn_ambient_temperature 173(2)
_diffrn_measured_fraction_theta_full 0.998
_diffrn_measured_fraction_theta_max 0.998
_diffrn_radiation_monochromator graphite
_diffrn_radiation_source 'fine-focus sealed tube'
_diffrn_radiation_type MoK\a
_diffrn_radiation_wavelength 0.71073
_diffrn_reflns_av_R_equivalents 0.0222
_diffrn_reflns_av_sigmaI/netI 0.0231
_diffrn_reflns_limit_h_max 10
_diffrn_reflns_limit_h_min -10
_diffrn_reflns_limit_k_max 9
_diffrn_reflns_limit_k_min -9
_diffrn_reflns_limit_l_max 25
_diffrn_reflns_limit_l_min -27
_diffrn_reflns_number 19770
_diffrn_reflns_theta_full 25.01
_diffrn_reflns_theta_max 25.01
_diffrn_reflns_theta_min 0.90
_exptl_absorpt_coefficient_mu 0.204
_exptl_absorpt_correction_T_max 0.9376
_exptl_absorpt_correction_T_min 0.9192
_exptl_absorpt_correction_type multi-scan
_exptl_absorpt_process_details sadabs
_exptl_crystal_colour colorless
_exptl_crystal_density_diffrn 1.270
_exptl_crystal_density_method 'not measured'
_exptl_crystal_description block
_exptl_crystal_F_000 692
_exptl_crystal_size_max 0.42
_exptl_crystal_size_mid 0.36
_exptl_crystal_size_min 0.32
_refine_diff_density_max 0.394
_refine_diff_density_min -0.341
_refine_diff_density_rms 0.046
_refine_ls_abs_structure_details 'Flack H D (1983), Acta Cryst. A39, 876-881'
_refine_ls_abs_structure_Flack 0.00(6)
_refine_ls_extinction_method none
_refine_ls_goodness_of_fit_ref 1.034
_refine_ls_hydrogen_treatment constr
_refine_ls_matrix_type full
_refine_ls_number_parameters 397
_refine_ls_number_reflns 5654
_refine_ls_number_restraints 1
_refine_ls_restrained_S_all 1.034
_refine_ls_R_factor_all 0.0359
_refine_ls_R_factor_gt 0.0343
_refine_ls_shift/su_max 0.001
_refine_ls_shift/su_mean 0.000
_refine_ls_structure_factor_coef Fsqd
_refine_ls_weighting_details 'calc w=1/[\s^2^(Fo^2^)+(0.0567P)^2^+0.6121P] where P=(Fo^2^+2Fc^2^)/3'
_refine_ls_weighting_scheme calc
_refine_ls_wR_factor_gt 0.0915
_refine_ls_wR_factor_ref 0.0932
_reflns_number_gt 5438
_reflns_number_total 5654
_reflns_threshold_expression >2sigma(I)
_cod_data_source_file cs6b03399_si_004.cif
_cod_data_source_block z
_cod_depositor_comments
;
The following automatic conversions were performed:

'_symmetry_cell_setting' value 'Monoclinic' changed to 'monoclinic'
according to
/usr/data/users/saulius/crontab/automatic-downloads/rss-feeds/ACS/lib/dictionaries/cif_core.dic
dictionary named 'cif_core.dic' version 2.4.2 from 2011-04-26.

Automatic conversion script
Id: cif_fix_values 4268 2015-11-12 08:31:59Z antanas 

 Adding full bibliography for 4514008.cif.

2020-06-09
Z value and formula fixed to values more according to usual
chemical conventions.                 miguel
;
_cod_original_formula_sum 'C34 H48 N2 O6 S2'
_cod_original_formula_weight 644.86
_cod_original_formula_units_Z 2
_cod_original_sg_symbol_H-M P2(1)
_cod_database_code 4514008

loop_
_symmetry_equiv_pos_as_xyz
'x, y, z'
'-x, y+1/2, -z'

loop_
_atom_site_label
_atom_site_type_symbol
_atom_site_fract_x
_atom_site_fract_y
_atom_site_fract_z
_atom_site_U_iso_or_equiv
_atom_site_adp_type
_atom_site_occupancy
_atom_site_symmetry_multiplicity
_atom_site_calc_flag
_atom_site_refinement_flags
S2 S 1.86628(6) 0.87357(7) 0.43136(3) 0.02577(14) Uani 1 1 d .
O4 O 1.81444(18) 0.8276(2) 0.48472(8) 0.0361(4) Uani 1 1 d .
O5 O 1.81082(18) 1.0185(2) 0.40050(8) 0.0351(4) Uani 1 1 d .
O6 O 2.34825(18) 0.8129(2) 0.34117(7) 0.0310(4) Uani 1 1 d .
N2 N 2.0469(2) 0.8941(2) 0.44797(8) 0.0256(4) Uani 1 1 d .
C18 C 1.8293(2) 0.7089(3) 0.38128(10) 0.0237(5) Uani 1 1 d .
C19 C 1.8055(3) 0.7363(3) 0.32050(10) 0.0298(5) Uani 1 1 d .
H19A H 1.8125 0.8433 0.3054 0.036 Uiso 1 1 calc R
C20 C 1.7717(3) 0.6066(3) 0.28264(11) 0.0333(6) Uani 1 1 d .
H20A H 1.7550 0.6253 0.2411 0.040 Uiso 1 1 calc R
C21 C 1.7615(3) 0.4485(3) 0.30385(11) 0.0305(5) Uani 1 1 d .
C22 C 1.7889(3) 0.4233(3) 0.36502(11) 0.0333(6) Uani 1 1 d .
H22A H 1.7837 0.3161 0.3803 0.040 Uiso 1 1 calc R
C23 C 1.8233(3) 0.5524(3) 0.40339(11) 0.0291(5) Uani 1 1 d .
H23A H 1.8429 0.5340 0.4449 0.035 Uiso 1 1 calc R
C24 C 1.7170(3) 0.3079(4) 0.26267(13) 0.0440(7) Uani 1 1 d .
H24A H 1.7021 0.3467 0.2217 0.066 Uiso 1 1 calc R
H24B H 1.6241 0.2602 0.2713 0.066 Uiso 1 1 calc R
H24C H 1.7957 0.2251 0.2682 0.066 Uiso 1 1 calc R
C25 C 2.1311(2) 0.7541(3) 0.47689(10) 0.0275(5) Uani 1 1 d .
H25A H 2.1030 0.6520 0.4548 0.033 Uiso 1 1 calc R
H25B H 2.1126 0.7409 0.5181 0.033 Uiso 1 1 calc R
C26 C 2.2953(2) 0.7969(3) 0.47581(10) 0.0288(5) Uani 1 1 d .
H26A H 2.3383 0.8392 0.5159 0.035 Uiso 1 1 calc R
C27 C 2.2914(2) 0.9417(3) 0.43132(10) 0.0262(5) Uani 1 1 d .
H27A H 2.3174 1.0429 0.4551 0.031 Uiso 1 1 calc R
C28 C 2.1289(2) 0.9566(3) 0.40215(11) 0.0299(5) Uani 1 1 d .
H28A H 2.1022 1.0715 0.3922 0.036 Uiso 1 1 calc R
H28B H 2.1084 0.8899 0.3657 0.036 Uiso 1 1 calc R
C29 C 2.3862(3) 0.6470(3) 0.46393(11) 0.0357(6) Uani 1 1 d .
H29A H 2.4639 0.6056 0.4929 0.043 Uiso 1 1 calc R
C30 C 2.3456(3) 0.5673(3) 0.40316(12) 0.0402(6) Uani 1 1 d .
H30A H 2.2878 0.4704 0.3977 0.048 Uiso 1 1 calc R
C31 C 2.4026(3) 0.6512(3) 0.35172(11) 0.0325(5) Uani 1 1 d .
H31A H 2.5139 0.6546 0.3603 0.039 Uiso 1 1 calc R
C32 C 2.3992(3) 0.9292(3) 0.38678(10) 0.0276(5) Uani 1 1 d .
H32A H 2.4984 0.8929 0.4082 0.033 Uiso 1 1 calc R
C33 C 2.4188(3) 1.0897(4) 0.35695(13) 0.0415(6) Uani 1 1 d .
H33A H 2.4885 1.0759 0.3289 0.062 Uiso 1 1 calc R
H33B H 2.4584 1.1708 0.3869 0.062 Uiso 1 1 calc R
H33C H 2.3223 1.1268 0.3357 0.062 Uiso 1 1 calc R
C34 C 2.3553(3) 0.5591(4) 0.29448(13) 0.0464(7) Uani 1 1 d .
H34A H 2.3922 0.6160 0.2621 0.070 Uiso 1 1 calc R
H34B H 2.2463 0.5532 0.2860 0.070 Uiso 1 1 calc R
H34C H 2.3967 0.4486 0.2983 0.070 Uiso 1 1 calc R
S1 S 0.87238(6) 0.65618(7) 0.09037(2) 0.02488(13) Uani 1 1 d .
O1 O 0.75343(17) 0.7043(2) 0.04496(7) 0.0323(4) Uani 1 1 d .
O2 O 0.85509(19) 0.5197(2) 0.12788(8) 0.0349(4) Uani 1 1 d .
O3 O 1.43927(17) 0.6680(2) 0.14303(7) 0.0303(4) Uani 1 1 d .
N1 N 1.0136(2) 0.6158(2) 0.05776(8) 0.0263(4) Uani 1 1 d .
C1 C 0.9230(2) 0.8275(3) 0.13573(10) 0.0232(5) Uani 1 1 d .
C2 C 1.0156(3) 0.8088(3) 0.19039(10) 0.0275(5) Uani 1 1 d .
H2A H 1.0418 0.7031 0.2056 0.033 Uiso 1 1 calc R
C3 C 1.0682(3) 0.9453(3) 0.22177(10) 0.0308(5) Uani 1 1 d .
H3A H 1.1332 0.9327 0.2584 0.037 Uiso 1 1 calc R
C4 C 1.0290(3) 1.1011(3) 0.20136(11) 0.0312(5) Uani 1 1 d .
C5 C 0.9310(3) 1.1174(3) 0.14795(11) 0.0291(5) Uani 1 1 d .
H5A H 0.8999 1.2228 0.1338 0.035 Uiso 1 1 calc R
C6 C 0.8792(2) 0.9810(3) 0.11553(10) 0.0253(5) Uani 1 1 d .
H6A H 0.8131 0.9932 0.0792 0.030 Uiso 1 1 calc R
C7 C 1.0905(3) 1.2509(4) 0.23485(13) 0.0469(7) Uani 1 1 d .
H7A H 1.1568 1.2181 0.2710 0.070 Uiso 1 1 calc R
H7B H 1.0082 1.3160 0.2453 0.070 Uiso 1 1 calc R
H7C H 1.1464 1.3159 0.2100 0.070 Uiso 1 1 calc R
C8 C 1.1491(2) 0.5435(3) 0.09265(10) 0.0260(5) Uani 1 1 d .
H8A H 1.1378 0.4244 0.0973 0.031 Uiso 1 1 calc R
H8B H 1.1722 0.5943 0.1323 0.031 Uiso 1 1 calc R
C9 C 1.2698(2) 0.5820(3) 0.05541(10) 0.0259(5) Uani 1 1 d .
H9A H 1.2614 0.4997 0.0228 0.031 Uiso 1 1 calc R
C10 C 1.2226(3) 0.7477(3) 0.02731(10) 0.0277(5) Uani 1 1 d .
H10A H 1.2630 0.7589 -0.0106 0.033 Uiso 1 1 calc R
C11 C 1.0532(3) 0.7318(3) 0.01335(10) 0.0294(5) Uani 1 1 d .
H11A H 1.0049 0.8388 0.0168 0.035 Uiso 1 1 calc R
H11B H 1.0218 0.6894 -0.0272 0.035 Uiso 1 1 calc R
C12 C 1.2689(3) 0.8965(3) 0.06636(11) 0.0307(5) Uani 1 1 d .
H12A H 1.2254 0.8870 0.1031 0.037 Uiso 1 1 calc R
H12B H 1.2271 0.9958 0.0453 0.037 Uiso 1 1 calc R
C13 C 1.4385(3) 0.9167(3) 0.08293(12) 0.0364(6) Uani 1 1 d .
H13A H 1.4860 0.8778 0.0496 0.044 Uiso 1 1 calc R
H13B H 1.4617 1.0341 0.0886 0.044 Uiso 1 1 calc R
C14 C 1.5058(3) 0.8255(3) 0.13847(12) 0.0342(6) Uani 1 1 d .
H14A H 1.6147 0.8106 0.1381 0.041 Uiso 1 1 calc R
C15 C 1.4271(2) 0.5691(3) 0.09101(11) 0.0286(5) Uani 1 1 d .
H15A H 1.5006 0.6078 0.0660 0.034 Uiso 1 1 calc R
C16 C 1.4647(3) 0.3947(3) 0.11062(13) 0.0416(6) Uani 1 1 d .
H16A H 1.5658 0.3909 0.1332 0.062 Uiso 1 1 calc R
H16B H 1.4589 0.3244 0.0757 0.062 Uiso 1 1 calc R
H16C H 1.3937 0.3566 0.1355 0.062 Uiso 1 1 calc R
C17 C 1.4863(3) 0.9169(4) 0.19425(13) 0.0454(7) Uani 1 1 d .
H17A H 1.5308 0.8538 0.2290 0.068 Uiso 1 1 calc R
H17B H 1.3799 0.9328 0.1951 0.068 Uiso 1 1 calc R
H17C H 1.5356 1.0233 0.1947 0.068 Uiso 1 1 calc R

loop_
_atom_site_aniso_label
_atom_site_aniso_U_11
_atom_site_aniso_U_22
_atom_site_aniso_U_33
_atom_site_aniso_U_23
_atom_site_aniso_U_13
_atom_site_aniso_U_12
S2 0.0244(3) 0.0209(3) 0.0317(3) -0.0042(2) 0.0038(2) 0.0008(2)
O4 0.0338(9) 0.0389(11) 0.0377(10) -0.0102(8) 0.0115(7) -0.0015(8)
O5 0.0312(8) 0.0213(9) 0.0501(11) -0.0043(8) -0.0013(8) 0.0039(7)
O6 0.0330(8) 0.0271(9) 0.0310(9) -0.0038(7) -0.0001(7) -0.0022(7)
N2 0.0273(9) 0.0237(11) 0.0254(9) 0.0004(8) 0.0029(7) -0.0003(8)
C18 0.0219(10) 0.0216(12) 0.0263(12) -0.0012(9) 0.0003(9) -0.0018(8)
C19 0.0306(11) 0.0295(13) 0.0285(12) 0.0056(10) 0.0022(9) -0.0036(10)
C20 0.0384(12) 0.0384(16) 0.0227(12) 0.0015(11) 0.0037(10) -0.0045(11)
C21 0.0276(11) 0.0334(14) 0.0298(13) -0.0072(11) 0.0027(10) -0.0011(10)
C22 0.0417(13) 0.0232(13) 0.0338(13) 0.0035(10) 0.0022(11) -0.0014(10)
C23 0.0347(12) 0.0266(14) 0.0250(12) 0.0019(10) 0.0013(9) -0.0016(10)
C24 0.0513(16) 0.0405(17) 0.0399(15) -0.0129(13) 0.0064(12) -0.0060(13)
C25 0.0288(11) 0.0251(13) 0.0269(12) 0.0042(10) -0.0002(9) 0.0008(9)
C26 0.0277(11) 0.0339(14) 0.0226(11) 0.0001(10) -0.0021(9) -0.0022(10)
C27 0.0279(11) 0.0229(12) 0.0263(12) -0.0027(10) -0.0005(9) -0.0019(9)
C28 0.0285(12) 0.0269(13) 0.0337(13) 0.0062(10) 0.0031(10) -0.0001(9)
C29 0.0331(12) 0.0330(14) 0.0385(14) 0.0106(12) -0.0017(10) 0.0093(11)
C30 0.0491(15) 0.0255(15) 0.0484(16) 0.0004(12) 0.0156(12) -0.0010(12)
C31 0.0292(11) 0.0256(13) 0.0432(14) -0.0048(12) 0.0078(10) -0.0024(10)
C32 0.0272(11) 0.0252(13) 0.0292(12) -0.0033(10) 0.0006(9) -0.0054(9)
C33 0.0418(14) 0.0319(15) 0.0516(17) 0.0037(13) 0.0098(12) -0.0051(11)
C34 0.0503(16) 0.0392(17) 0.0514(17) -0.0169(14) 0.0134(13) -0.0058(13)
S1 0.0238(3) 0.0210(3) 0.0297(3) -0.0044(2) 0.0038(2) -0.0021(2)
O1 0.0261(8) 0.0330(10) 0.0360(9) -0.0097(7) 0.0000(7) 0.0006(7)
O2 0.0347(9) 0.0271(10) 0.0448(10) 0.0001(8) 0.0125(8) -0.0054(7)
O3 0.0302(8) 0.0279(9) 0.0316(9) -0.0029(8) 0.0012(6) -0.0037(7)
N1 0.0270(9) 0.0254(11) 0.0261(10) -0.0041(8) 0.0033(7) 0.0019(8)
C1 0.0227(10) 0.0249(13) 0.0231(11) -0.0021(9) 0.0070(9) -0.0007(9)
C2 0.0326(11) 0.0254(12) 0.0250(12) 0.0030(9) 0.0058(9) 0.0019(9)
C3 0.0318(12) 0.0376(15) 0.0223(12) -0.0022(10) 0.0021(9) 0.0018(10)
C4 0.0344(12) 0.0321(14) 0.0275(12) -0.0044(10) 0.0060(10) -0.0029(10)
C5 0.0351(12) 0.0225(13) 0.0295(12) -0.0002(10) 0.0050(10) 0.0013(9)
C6 0.0254(11) 0.0262(13) 0.0235(12) -0.0007(10) 0.0021(9) -0.0001(9)
C7 0.0539(17) 0.0397(17) 0.0435(16) -0.0140(14) -0.0030(13) -0.0077(14)
C8 0.0254(11) 0.0237(12) 0.0280(12) 0.0011(10) 0.0018(9) -0.0004(9)
C9 0.0286(11) 0.0234(12) 0.0255(12) -0.0033(9) 0.0041(9) 0.0016(9)
C10 0.0293(11) 0.0314(14) 0.0242(11) 0.0028(10) 0.0097(9) 0.0035(10)
C11 0.0328(12) 0.0302(14) 0.0247(12) 0.0009(10) 0.0029(9) 0.0044(10)
C12 0.0358(12) 0.0237(13) 0.0336(12) 0.0041(10) 0.0081(10) 0.0042(10)
C13 0.0372(13) 0.0261(14) 0.0490(16) 0.0007(12) 0.0163(12) -0.0051(10)
C14 0.0286(11) 0.0284(14) 0.0457(16) -0.0070(11) 0.0066(11) -0.0048(10)
C15 0.0270(11) 0.0251(13) 0.0340(13) -0.0017(10) 0.0055(9) 0.0020(9)
C16 0.0346(13) 0.0293(15) 0.0576(17) -0.0003(13) -0.0027(12) 0.0061(11)
C17 0.0442(15) 0.0385(17) 0.0518(17) -0.0144(14) 0.0026(12) -0.0033(12)

loop_
_atom_type_symbol
_atom_type_description
_atom_type_scat_dispersion_real
_atom_type_scat_dispersion_imag
_atom_type_scat_source
C C 0.0033 0.0016 'International Tables Vol C Tables 4.2.6.8 and 6.1.1.4'
H H 0.0000 0.0000 'International Tables Vol C Tables 4.2.6.8 and 6.1.1.4'
N N 0.0061 0.0033 'International Tables Vol C Tables 4.2.6.8 and 6.1.1.4'
O O 0.0106 0.0060 'International Tables Vol C Tables 4.2.6.8 and 6.1.1.4'
S S 0.1246 0.1234 'International Tables Vol C Tables 4.2.6.8 and 6.1.1.4'

loop_
_geom_angle_atom_site_label_1
_geom_angle_atom_site_label_2
_geom_angle_atom_site_label_3
_geom_angle
O4 S2 O5 120.13(11)
O4 S2 N2 106.69(10)
O5 S2 N2 106.83(10)
O4 S2 C18 107.36(11)
O5 S2 C18 107.40(11)
N2 S2 C18 107.92(10)
C31 O6 C32 115.72(18)
C28 N2 C25 107.68(17)
C28 N2 S2 118.44(15)
C25 N2 S2 116.95(15)
C23 C18 C19 120.4(2)
C23 C18 S2 119.04(18)
C19 C18 S2 120.51(18)
C20 C19 C18 119.2(2)
C20 C19 H19A 120.4
C18 C19 H19A 120.4
C19 C20 C21 121.4(2)
C19 C20 H20A 119.3
C21 C20 H20A 119.3
C20 C21 C22 118.4(2)
C20 C21 C24 121.5(2)
C22 C21 C24 120.1(2)
C23 C22 C21 120.6(2)
C23 C22 H22A 119.7
C21 C22 H22A 119.7
C22 C23 C18 119.8(2)
C22 C23 H23A 120.1
C18 C23 H23A 120.1
C21 C24 H24A 109.5
C21 C24 H24B 109.5
H24A C24 H24B 109.5
C21 C24 H24C 109.5
H24A C24 H24C 109.5
H24B C24 H24C 109.5
N2 C25 C26 104.47(18)
N2 C25 H25A 110.9
C26 C25 H25A 110.9
N2 C25 H25B 110.9
C26 C25 H25B 110.9
H25A C25 H25B 108.9
C29 C26 C25 111.9(2)
C29 C26 C27 116.76(19)
C25 C26 C27 105.38(18)
C29 C26 H26A 107.5
C25 C26 H26A 107.5
C27 C26 H26A 107.5
C28 C27 C32 113.22(19)
C28 C27 C26 105.32(18)
C32 C27 C26 115.84(19)
C28 C27 H27A 107.4
C32 C27 H27A 107.4
C26 C27 H27A 107.4
N2 C28 C27 103.12(18)
N2 C28 H28A 111.1
C27 C28 H28A 111.1
N2 C28 H28B 111.1
C27 C28 H28B 111.1
H28A C28 H28B 109.1
C30 C29 C26 116.6(2)
C30 C29 H29A 121.7
C26 C29 H29A 121.7
C31 C30 C29 116.6(2)
C31 C30 H30A 121.7
C29 C30 H30A 121.7
O6 C31 C34 106.0(2)
O6 C31 C30 113.5(2)
C34 C31 C30 111.1(2)
O6 C31 H31A 108.7
C34 C31 H31A 108.7
C30 C31 H31A 108.7
O6 C32 C33 107.4(2)
O6 C32 C27 111.37(18)
C33 C32 C27 112.3(2)
O6 C32 H32A 108.6
C33 C32 H32A 108.6
C27 C32 H32A 108.6
C32 C33 H33A 109.5
C32 C33 H33B 109.5
H33A C33 H33B 109.5
C32 C33 H33C 109.5
H33A C33 H33C 109.5
H33B C33 H33C 109.5
C31 C34 H34A 109.5
C31 C34 H34B 109.5
H34A C34 H34B 109.5
C31 C34 H34C 109.5
H34A C34 H34C 109.5
H34B C34 H34C 109.5
O1 S1 O2 120.47(11)
O1 S1 N1 106.51(10)
O2 S1 N1 106.78(10)
O1 S1 C1 107.65(10)
O2 S1 C1 108.19(11)
N1 S1 C1 106.46(10)
C15 O3 C14 115.20(18)
C11 N1 C8 110.73(17)
C11 N1 S1 119.02(16)
C8 N1 S1 119.10(15)
C6 C1 C2 120.0(2)
C6 C1 S1 119.78(17)
C2 C1 S1 120.08(18)
C3 C2 C1 119.1(2)
C3 C2 H2A 120.5
C1 C2 H2A 120.5
C2 C3 C4 121.7(2)
C2 C3 H3A 119.1
C4 C3 H3A 119.1
C3 C4 C5 118.4(2)
C3 C4 C7 121.7(2)
C5 C4 C7 119.9(2)
C6 C5 C4 120.4(2)
C6 C5 H5A 119.8
C4 C5 H5A 119.8
C1 C6 C5 120.3(2)
C1 C6 H6A 119.9
C5 C6 H6A 119.9
C4 C7 H7A 109.5
C4 C7 H7B 109.5
H7A C7 H7B 109.5
C4 C7 H7C 109.5
H7A C7 H7C 109.5
H7B C7 H7C 109.5
N1 C8 C9 103.12(17)
N1 C8 H8A 111.1
C9 C8 H8A 111.1
N1 C8 H8B 111.1
C9 C8 H8B 111.1
H8A C8 H8B 109.1
C8 C9 C15 112.48(19)
C8 C9 C10 103.84(18)
C15 C9 C10 117.28(19)
C8 C9 H9A 107.6
C15 C9 H9A 107.6
C10 C9 H9A 107.6
C11 C10 C12 111.28(19)
C11 C10 C9 102.51(19)
C12 C10 C9 115.41(18)
C11 C10 H10A 109.1
C12 C10 H10A 109.1
C9 C10 H10A 109.1
N1 C11 C10 105.14(18)
N1 C11 H11A 110.7
C10 C11 H11A 110.7
N1 C11 H11B 110.7
C10 C11 H11B 110.7
H11A C11 H11B 108.8
C10 C12 C13 113.6(2)
C10 C12 H12A 108.8
C13 C12 H12A 108.8
C10 C12 H12B 108.8
C13 C12 H12B 108.8
H12A C12 H12B 107.7
C14 C13 C12 114.0(2)
C14 C13 H13A 108.8
C12 C13 H13A 108.8
C14 C13 H13B 108.8
C12 C13 H13B 108.8
H13A C13 H13B 107.6
O3 C14 C13 112.7(2)
O3 C14 C17 106.0(2)
C13 C14 C17 112.1(2)
O3 C14 H14A 108.6
C13 C14 H14A 108.6
C17 C14 H14A 108.6
O3 C15 C16 107.7(2)
O3 C15 C9 110.10(18)
C16 C15 C9 111.6(2)
O3 C15 H15A 109.1
C16 C15 H15A 109.1
C9 C15 H15A 109.1
C15 C16 H16A 109.5
C15 C16 H16B 109.5
H16A C16 H16B 109.5
C15 C16 H16C 109.5
H16A C16 H16C 109.5
H16B C16 H16C 109.5
C14 C17 H17A 109.5
C14 C17 H17B 109.5
H17A C17 H17B 109.5
C14 C17 H17C 109.5
H17A C17 H17C 109.5
H17B C17 H17C 109.5

loop_
_geom_bond_atom_site_label_1
_geom_bond_atom_site_label_2
_geom_bond_distance
S2 O4 1.4301(18)
S2 O5 1.4319(19)
S2 N2 1.6337(18)
S2 C18 1.769(2)
O6 C31 1.422(3)
O6 C32 1.434(3)
N2 C28 1.474(3)
N2 C25 1.476(3)
C18 C23 1.384(3)
C18 C19 1.392(3)
C19 C20 1.375(4)
C19 H19A 0.9500
C20 C21 1.393(4)
C20 H20A 0.9500
C21 C22 1.398(4)
C21 C24 1.503(4)
C22 C23 1.380(4)
C22 H22A 0.9500
C23 H23A 0.9500
C24 H24A 0.9800
C24 H24B 0.9800
C24 H24C 0.9800
C25 C26 1.538(3)
C25 H25A 0.9900
C25 H25B 0.9900
C26 C29 1.531(4)
C26 C27 1.561(3)
C26 H26A 1.0000
C27 C28 1.526(3)
C27 C32 1.529(3)
C27 H27A 1.0000
C28 H28A 0.9900
C28 H28B 0.9900
C29 C30 1.527(4)
C29 H29A 0.9500
C30 C31 1.526(4)
C30 H30A 0.9500
C31 C34 1.513(4)
C31 H31A 1.0000
C32 C33 1.507(4)
C32 H32A 1.0000
C33 H33A 0.9800
C33 H33B 0.9800
C33 H33C 0.9800
C34 H34A 0.9800
C34 H34B 0.9800
C34 H34C 0.9800
S1 O1 1.4289(17)
S1 O2 1.4348(19)
S1 N1 1.6214(19)
S1 C1 1.764(2)
O3 C15 1.431(3)
O3 C14 1.438(3)
N1 C11 1.480(3)
N1 C8 1.480(3)
C1 C6 1.377(3)
C1 C2 1.399(3)
C2 C3 1.374(4)
C2 H2A 0.9500
C3 C4 1.387(4)
C3 H3A 0.9500
C4 C5 1.398(3)
C4 C7 1.506(4)
C5 C6 1.382(3)
C5 H5A 0.9500
C6 H6A 0.9500
C7 H7A 0.9800
C7 H7B 0.9800
C7 H7C 0.9800
C8 C9 1.529(3)
C8 H8A 0.9900
C8 H8B 0.9900
C9 C15 1.531(3)
C9 C10 1.535(3)
C9 H9A 1.0000
C10 C11 1.527(3)
C10 C12 1.531(3)
C10 H10A 1.0000
C11 H11A 0.9900
C11 H11B 0.9900
C12 C13 1.536(3)
C12 H12A 0.9900
C12 H12B 0.9900
C13 C14 1.516(4)
C13 H13A 0.9900
C13 H13B 0.9900
C14 C17 1.516(4)
C14 H14A 1.0000
C15 C16 1.521(4)
C15 H15A 1.0000
C16 H16A 0.9800
C16 H16B 0.9800
C16 H16C 0.9800
C17 H17A 0.9800
C17 H17B 0.9800
C17 H17C 0.9800

loop_
_geom_torsion_atom_site_label_1
_geom_torsion_atom_site_label_2
_geom_torsion_atom_site_label_3
_geom_torsion_atom_site_label_4
_geom_torsion
O4 S2 N2 C28 -174.29(18)
O5 S2 N2 C28 -44.6(2)
C18 S2 N2 C28 70.6(2)
O4 S2 N2 C25 54.20(18)
O5 S2 N2 C25 -176.14(16)
C18 S2 N2 C25 -60.91(18)
O4 S2 C18 C23 -27.5(2)
O5 S2 C18 C23 -157.97(18)
N2 S2 C18 C23 87.2(2)
O4 S2 C18 C19 152.04(18)
O5 S2 C18 C19 21.6(2)
N2 S2 C18 C19 -93.3(2)
C23 C18 C19 C20 1.8(3)
S2 C18 C19 C20 -177.69(17)
C18 C19 C20 C21 -0.3(4)
C19 C20 C21 C22 -1.1(4)
C19 C20 C21 C24 176.8(2)
C20 C21 C22 C23 0.8(4)
C24 C21 C22 C23 -177.1(2)
C21 C22 C23 C18 0.7(4)
C19 C18 C23 C22 -2.1(4)
S2 C18 C23 C22 177.47(18)
C28 N2 C25 C26 33.3(2)
S2 N2 C25 C26 169.55(15)
N2 C25 C26 C29 -142.0(2)
N2 C25 C26 C27 -14.1(2)
C29 C26 C27 C28 116.3(2)
C25 C26 C27 C28 -8.7(2)
C29 C26 C27 C32 -9.7(3)
C25 C26 C27 C32 -134.6(2)
C25 N2 C28 C27 -38.8(2)
S2 N2 C28 C27 -174.29(16)
C32 C27 C28 N2 155.7(2)
C26 C27 C28 N2 28.1(2)
C25 C26 C29 C30 65.7(3)
C27 C26 C29 C30 -55.9(3)
C26 C29 C30 C31 78.1(3)
C32 O6 C31 C34 -171.03(19)
C32 O6 C31 C30 66.8(3)
C29 C30 C31 O6 -61.0(3)
C29 C30 C31 C34 179.7(2)
C31 O6 C32 C33 144.3(2)
C31 O6 C32 C27 -92.3(2)
C28 C27 C32 O6 -46.9(3)
C26 C27 C32 O6 74.9(2)
C28 C27 C32 C33 73.6(3)
C26 C27 C32 C33 -164.6(2)
O1 S1 N1 C11 46.69(19)
O2 S1 N1 C11 176.61(16)
C1 S1 N1 C11 -67.98(18)
O1 S1 N1 C8 -172.80(17)
O2 S1 N1 C8 -42.87(19)
C1 S1 N1 C8 72.54(19)
O1 S1 C1 C6 -17.1(2)
O2 S1 C1 C6 -148.73(17)
N1 S1 C1 C6 96.82(19)
O1 S1 C1 C2 167.18(17)
O2 S1 C1 C2 35.5(2)
N1 S1 C1 C2 -78.9(2)
C6 C1 C2 C3 -3.5(3)
S1 C1 C2 C3 172.24(17)
C1 C2 C3 C4 1.6(3)
C2 C3 C4 C5 1.2(4)
C2 C3 C4 C7 -178.1(2)
C3 C4 C5 C6 -2.2(3)
C7 C4 C5 C6 177.1(2)
C2 C1 C6 C5 2.5(3)
S1 C1 C6 C5 -173.21(17)
C4 C5 C6 C1 0.3(3)
C11 N1 C8 C9 -16.3(2)
S1 N1 C8 C9 -159.86(15)
N1 C8 C9 C15 161.41(19)
N1 C8 C9 C10 33.6(2)
C8 C9 C10 C11 -38.3(2)
C15 C9 C10 C11 -163.0(2)
C8 C9 C10 C12 82.8(2)
C15 C9 C10 C12 -41.9(3)
C8 N1 C11 C10 -7.5(2)
S1 N1 C11 C10 136.01(17)
C12 C10 C11 N1 -95.8(2)
C9 C10 C11 N1 28.1(2)
C11 C10 C12 C13 178.8(2)
C9 C10 C12 C13 62.5(3)
C10 C12 C13 C14 -87.9(3)
C15 O3 C14 C13 48.8(3)
C15 O3 C14 C17 171.8(2)
C12 C13 C14 O3 39.1(3)
C12 C13 C14 C17 -80.3(3)
C14 O3 C15 C16 139.9(2)
C14 O3 C15 C9 -98.2(2)
C8 C9 C15 O3 -53.7(3)
C10 C9 C15 O3 66.6(3)
C8 C9 C15 C16 65.8(3)
C10 C9 C15 C16 -173.9(2)
